data_4115661
loop_
_publ_author_name
'David S. McGuinness'
'Kingsley J. Cavell'
'Brian F. Yates'
'Brian W. Skelton'
'Allan H. White'

_publ_contact_author_address
;
   Department of Chemistry
   University of Western Australia
   35 Stirling Highway
   Crawley
   Western Australia 6009
   Australia
;
_publ_contact_author_email bws@crystal.uwa.edu.au
_publ_contact_author_fax (+61)_08_9380_1118
_publ_contact_author_name 'Skelton, B. W.'
_publ_contact_author_phone (+61)_08-9380_3481
_publ_section_title
;
 Oxidative Addition of the Imidazolium Cation to Zerovalent Ni, Pd, and
 Pt: A Combined Density Functional and Experimental Study
;
_journal_name_full 'Journal of the American Chemical Society'
_journal_page_first 8317
_journal_page_last 8328
_journal_paper_doi 10.1021/ja010628p
_journal_volume 123
_journal_year 2001
_chemical_formula_sum 'C41 H75 B F4 N2 P2 Pt'
_chemical_formula_weight 939.9
_space_group_IT_number 14
_symmetry_cell_setting monoclinic
_symmetry_space_group_name_Hall '-P 2yn'
_symmetry_space_group_name_H-M 'P 1 21/n 1'
_cell_angle_alpha 90.00000
_cell_angle_beta 96.348(5)
_cell_angle_gamma 90.00000
_cell_formula_units_Z 4
_cell_length_a 12.245(3)
_cell_length_b 16.533(4)
_cell_length_c 21.360(4)
_cell_measurement_reflns_used 8192
_cell_measurement_temperature 150
_cell_measurement_theta_max 24.2
_cell_measurement_theta_min 2.6
_cell_volume 4297.7(17)
_computing_cell_refinement 'Siemens SAINT (Siemens, 1995)'
_computing_data_collection 'Siemens SMART (Siemens, 1995)'
_computing_data_reduction 'xtal ADDREF SORTRF'
_computing_molecular_graphics xtal
_computing_publication_material 'xtal BONDLA CIFIO'
_computing_structure_refinement 'xtal CRYLSQ'
_computing_structure_solution xtal
_diffrn_ambient_temperature 150
_diffrn_measurement_device_type
;
Bruker SMART CCD diffractometer
;
_diffrn_measurement_method '\w scans'
_diffrn_radiation_detector 'CCD area detector'
_diffrn_radiation_monochromator graphite
_diffrn_radiation_source 'sealed tube'
_diffrn_radiation_type 'Mo K\a'
_diffrn_radiation_wavelength .71073
_diffrn_reflns_av_R_equivalents .074
_diffrn_reflns_av_sigmaI/netI .109
_diffrn_reflns_limit_h_max 20
_diffrn_reflns_limit_h_min -21
_diffrn_reflns_limit_k_max 28
_diffrn_reflns_limit_k_min 0
_diffrn_reflns_limit_l_max 36
_diffrn_reflns_limit_l_min 0
_diffrn_reflns_number 87494
_diffrn_reflns_theta_max 37.77
_diffrn_reflns_theta_min 1.83
_diffrn_standards_decay_% 0
_exptl_absorpt_coefficient_mu 3.387
_exptl_absorpt_correction_T_max .76
_exptl_absorpt_correction_T_min .48
_exptl_absorpt_correction_type multi-scan
_exptl_absorpt_process_details
;
 SADABS; Sheldrick, 1996
;
_exptl_crystal_colour colourless
_exptl_crystal_density_diffrn 1.453
_exptl_crystal_description bar
_exptl_crystal_F_000 1936
_exptl_crystal_size_max .45
_exptl_crystal_size_mid .12
_exptl_crystal_size_min .1
_refine_diff_density_max 4.123
_refine_diff_density_min -1.069
_refine_ls_goodness_of_fit_all 1.035
_refine_ls_goodness_of_fit_ref 1.155
_refine_ls_hydrogen_treatment noref
_refine_ls_matrix_type atomblock
_refine_ls_number_constraints 0
_refine_ls_number_parameters 461
_refine_ls_number_reflns 15025
_refine_ls_number_restraints 0
_refine_ls_R_factor_all .074
_refine_ls_R_factor_gt .038
_refine_ls_shift/su_max .041
_refine_ls_shift/su_mean .002
_refine_ls_structure_factor_coef F
_refine_ls_weighting_scheme calc
_refine_ls_wR_factor_all .044
_refine_ls_wR_factor_ref .04
_reflns_d_resolution_high .58
_reflns_d_resolution_low 11.076
_reflns_Friedel_coverage 0
_reflns_limit_h_max 21
_reflns_limit_h_min 0
_reflns_limit_k_max 28
_reflns_limit_k_min 0
_reflns_limit_l_max 36
_reflns_limit_l_min -36
_reflns_number_gt 15025
_reflns_number_total 22535
_reflns_threshold_expression 'F    > 4.00 sig(F   )'
_cod_data_source_file ja010628p_1.cif
_cod_data_source_block pth
_cod_original_sg_symbol_Hall -p_2yn
_cod_original_formula_sum 'C41 H75 B1 F4 N2 P2 Pt1'
_cod_database_code 4115661

loop_
_symmetry_equiv_pos_as_xyz
+x,+y,+z
1/2-x,1/2+y,1/2-z
-x,-y,-z
1/2+x,1/2-y,1/2+z

loop_
_atom_site_label
_atom_site_fract_x
_atom_site_fract_y
_atom_site_fract_z
_atom_site_U_iso_or_equiv
_atom_site_adp_type
_atom_site_occupancy
Pt .197614(8) .263725(6) .463537(5) .01736(4) Uani 1.00000
C1 .2857(2) .16160(18) .49170(13) .0223(12) Uani 1.00000
N2 .3779(2) .15752(17) .53347(12) .0284(12) Uani 1.00000
C21 .4355(3) .2267(2) .56198(15) .0329(16) Uani 1.00000
C3 .4139(3) .0788(2) .54172(17) .0392(18) Uani 1.00000
C4 .3455(3) .0321(2) .50555(18) .042(2) Uani 1.00000
N5 .2663(2) .08317(16) .47502(13) .0310(13) Uani 1.00000
C51 .1731(3) .0553(2) .43081(18) .0403(18) Uani 1.00000
P1 .25782(6) .27810(4) .36579(3) .0196(3) Uani 1.00000
C111 .3449(2) .19497(17) .33954(13) .0214(12) Uani 1.00000
C112 .4581(2) .18960(19) .37830(13) .0253(13) Uani 1.00000
C113 .5175(3) .1126(2) .36293(16) .0330(16) Uani 1.00000
C114 .5306(3) .1076(2) .29255(17) .0383(18) Uani 1.00000
C115 .4199(3) .1168(2) .25270(15) .0342(16) Uani 1.00000
C116 .3599(2) .1940(2) .26904(13) .0269(14) Uani 1.00000
C121 .3425(2) .36993(18) .35826(14) .0262(13) Uani 1.00000
C122 .4152(2) .3864(2) .42090(14) .0287(14) Uani 1.00000
C123 .4963(3) .4543(2) .41343(17) .0370(17) Uani 1.00000
C124 .4377(3) .5315(2) .39047(19) .0410(19) Uani 1.00000
C125 .3650(3) .5164(2) .3290(2) .044(2) Uani 1.00000
C126 .2824(3) .4469(2) .33617(16) .0353(17) Uani 1.00000
C131 .1393(2) .27950(18) .30330(13) .0234(13) Uani 1.00000
C132 .0498(2) .3414(2) .31441(15) .0316(15) Uani 1.00000
C133 -.0415(3) .3416(2) .25876(17) .0397(18) Uani 1.00000
C134 -.0937(3) .2592(2) .24985(19) .0436(19) Uani 1.00000
C135 -.0072(3) .1945(2) .24122(16) .0371(17) Uani 1.00000
C136 .0852(2) .1957(2) .29539(14) .0291(14) Uani 1.00000
P2 .09534(5) .27087(4) .54730(3) .0188(3) Uani 1.00000
C211 .1182(2) .18787(18) .60594(14) .0247(13) Uani 1.00000
C212 .0686(3) .1086(2) .57933(16) .0314(15) Uani 1.00000
C213 .1080(3) .0376(2) .6226(2) .047(2) Uani 1.00000
C214 .0763(3) .0496(3) .6877(2) .049(2) Uani 1.00000
C215 .1189(3) .1302(3) .71532(18) .046(2) Uani 1.00000
C216 .0834(3) .2016(2) .67181(15) .0337(16) Uani 1.00000
C221 .1180(2) .36440(17) .59470(13) .0215(12) Uani 1.00000
C222 .2410(2) .37545(18) .61711(14) .0247(13) Uani 1.00000
C223 .2610(3) .4491(2) .65955(15) .0314(15) Uani 1.00000
C224 .2136(3) .5250(2) .62770(16) .0340(16) Uani 1.00000
C225 .0919(3) .5143(2) .60461(16) .0328(16) Uani 1.00000
C226 .0728(2) .44154(18) .56091(14) .0272(14) Uani 1.00000
C231 -.0507(2) .27812(17) .51550(13) .0228(13) Uani 1.00000
C232 -.0901(2) .2152(2) .46523(15) .0295(14) Uani 1.00000
C233 -.2004(3) .2416(2) .43015(18) .0379(17) Uani 1.00000
C234 -.2867(3) .2559(3) .4761(2) .046(2) Uani 1.00000
C235 -.2456(3) .3136(2) .52942(17) .0398(19) Uani 1.00000
C236 -.1346(2) .2873(2) .56321(15) .0313(15) Uani 1.00000
B .2890(4) -.1236(3) .3565(2) .044(2) Uani 1.00000
F1 .3295(2) -.20170(17) .35070(12) .0611(15) Uani 1.00000
F2 .1936(2) -.1185(2) .31769(17) .090(2) Uani 1.00000
F3 .3604(3) -.0680(2) .34205(18) .103(3) Uani 1.00000
F4 .2673(4) -.11222(19) .41728(14) .127(3) Uani 1.00000
H0 .11496 .36557 .44318 .02200 Uiso 1.00000
H21a .40854 .27703 .54524 .05400 Uiso 1.00000
H21b .51268 .22439 .56156 .05400 Uiso 1.00000
H21c .42051 .23006 .60505 .05400 Uiso 1.00000
H3 .47548 .06518 .56854 .04700 Uiso 1.00000
H4 .34709 -.02475 .50097 .04400 Uiso 1.00000
H51a .14620 .00908 .45057 .05800 Uiso 1.00000
H51b .20113 .03329 .39030 .06700 Uiso 1.00000
H51c .12724 .09964 .42552 .05000 Uiso 1.00000
H111 .30359 .14861 .34682 .02300 Uiso 1.00000
H112a .45015 .19164 .42109 .03400 Uiso 1.00000
H112b .49941 .23462 .36829 .02400 Uiso 1.00000
H113a .47972 .06796 .37444 .03300 Uiso 1.00000
H113b .58429 .11066 .38828 .03200 Uiso 1.00000
H114a .56356 .05925 .28406 .04500 Uiso 1.00000
H114b .57781 .14872 .28317 .05200 Uiso 1.00000
H115a .37640 .07162 .26151 .04200 Uiso 1.00000
H115b .42994 .11627 .21104 .03200 Uiso 1.00000
H116a .39997 .23988 .26070 .03000 Uiso 1.00000
H116b .29380 .19715 .24431 .03900 Uiso 1.00000
H121 .38693 .35973 .32366 .04100 Uiso 1.00000
H122a .45292 .33817 .43539 .02900 Uiso 1.00000
H122b .36514 .40352 .45269 .02800 Uiso 1.00000
H123a .54602 .43821 .38267 .04800 Uiso 1.00000
H123b .54192 .46586 .45415 .04600 Uiso 1.00000
H124a .48509 .57227 .38356 .04900 Uiso 1.00000
H124b .39180 .54663 .42198 .05300 Uiso 1.00000
H125a .41037 .49974 .29831 .04300 Uiso 1.00000
H125b .32949 .56216 .31643 .05300 Uiso 1.00000
H126a .23197 .46282 .36772 .03300 Uiso 1.00000
H126b .23882 .43774 .29778 .05300 Uiso 1.00000
H131 .16835 .29475 .26684 .03000 Uiso 1.00000
H132a .08142 .39448 .31940 .03200 Uiso 1.00000
H132b .01814 .32732 .35122 .04400 Uiso 1.00000
H133a -.01136 .35720 .22129 .04900 Uiso 1.00000
H133b -.09716 .38112 .26456 .04300 Uiso 1.00000
H134a -.14782 .25930 .21662 .05700 Uiso 1.00000
H134b -.12596 .24566 .28478 .04300 Uiso 1.00000
H135a .02409 .20645 .20313 .04100 Uiso 1.00000
H135b -.04040 .14464 .23953 .05100 Uiso 1.00000
H136a .05648 .18623 .33195 .02800 Uiso 1.00000
H136b .13804 .15639 .29040 .03800 Uiso 1.00000
H211 .19442 .18377 .61004 .03100 Uiso 1.00000
H212a .08670 .09896 .53776 .03400 Uiso 1.00000
H212b -.00927 .11206 .57688 .03000 Uiso 1.00000
H213a .18730 .03213 .62152 .04700 Uiso 1.00000
H213b .08222 -.00998 .60507 .05500 Uiso 1.00000
H214a .10656 .00960 .71160 .06100 Uiso 1.00000
H214b .00443 .04713 .68729 .05400 Uiso 1.00000
H215a .19239 .12722 .72105 .05000 Uiso 1.00000
H215b .09567 .13611 .75179 .04000 Uiso 1.00000
H216a .00673 .20909 .66891 .04400 Uiso 1.00000
H216b .11184 .25092 .68977 .03500 Uiso 1.00000
H221 .07929 .35759 .63105 .02600 Uiso 1.00000
H222a .27803 .38381 .58200 .02800 Uiso 1.00000
H222b .26657 .32998 .63817 .03200 Uiso 1.00000
H223a .33336 .45403 .66986 .03700 Uiso 1.00000
H223b .22804 .44023 .69515 .03300 Uiso 1.00000
H224a .24978 .53609 .59320 .04000 Uiso 1.00000
H224b .22260 .56873 .65446 .04100 Uiso 1.00000
H225a .06530 .56258 .58352 .04700 Uiso 1.00000
H225b .05510 .50676 .64171 .03000 Uiso 1.00000
H226a -.00480 .43545 .54720 .03400 Uiso 1.00000
H226b .10907 .44994 .52458 .03100 Uiso 1.00000
H231 -.05096 .32789 .49591 .02900 Uiso 1.00000
H232a -.09600 .16544 .48345 .03200 Uiso 1.00000
H232b -.03839 .21056 .43660 .03400 Uiso 1.00000
H233a -.22413 .20314 .40015 .04100 Uiso 1.00000
H233b -.19303 .28925 .40781 .04500 Uiso 1.00000
H234a -.30321 .20532 .49513 .04400 Uiso 1.00000
H234b -.34964 .27633 .45424 .06000 Uiso 1.00000
H235a -.29561 .31694 .55754 .04800 Uiso 1.00000
H235b -.23815 .36649 .51424 .04600 Uiso 1.00000
H236a -.11313 .32609 .59209 .04100 Uiso 1.00000
H236b -.14422 .23813 .58186 .03500 Uiso 1.00000

loop_
_atom_site_aniso_label
_atom_site_aniso_U_11
_atom_site_aniso_U_22
_atom_site_aniso_U_33
_atom_site_aniso_U_12
_atom_site_aniso_U_13
_atom_site_aniso_U_23
Pt .01559(4) .02022(4) .01594(4) .00077(4) .00026(3) -.00187(4)
C1 .0177(11) .0283(15) .0207(12) .0027(10) .0007(9) .0002(10)
N2 .0236(12) .0365(15) .0249(12) .0061(10) .0020(10) .0029(10)
C21 .0275(14) .043(2) .0271(15) .0010(13) -.0042(12) -.0040(13)
C3 .0346(17) .042(2) .041(2) .0156(15) .0040(15) .0091(15)
C4 .046(2) .0321(19) .049(2) .0154(15) .0091(17) .0075(16)
N5 .0342(14) .0280(14) .0306(14) .0058(11) .0032(11) -.0007(11)
C51 .042(2) .0331(19) .044(2) -.0048(15) -.0020(16) -.0084(15)
P1 .0173(3) .0237(4) .0174(3) .0017(2) .0003(2) -.0013(2)
C111 .0189(11) .0255(14) .0199(12) .0032(10) .0032(9) -.0002(10)
C112 .0207(12) .0326(16) .0225(13) .0030(11) .0020(10) .0008(11)
C113 .0250(14) .0360(18) .0379(18) .0079(12) .0026(13) .0050(14)
C114 .0358(17) .041(2) .040(2) .0125(15) .0139(15) .0008(15)
C115 .0404(18) .0373(19) .0263(15) .0109(14) .0104(13) -.0023(13)
C116 .0306(14) .0314(16) .0196(13) .0052(12) .0064(11) .0001(11)
C121 .0285(14) .0261(15) .0234(14) -.0020(11) .0001(11) -.0007(11)
C122 .0258(14) .0317(16) .0274(15) -.0026(12) -.0030(11) .0010(12)
C123 .0328(17) .038(2) .0394(19) -.0074(14) -.0001(14) -.0039(15)
C124 .0385(19) .0319(19) .052(2) -.0072(14) .0031(16) -.0036(16)
C125 .047(2) .034(2) .050(2) -.0040(16) -.0038(17) .0136(16)
C126 .0379(17) .0283(17) .0374(18) .0022(13) -.0069(14) .0023(13)
C131 .0218(12) .0294(16) .0180(12) .0043(10) -.0022(9) -.0024(10)
C132 .0250(14) .0409(19) .0274(15) .0086(12) -.0044(11) -.0105(13)
C133 .0284(16) .051(2) .0365(18) .0154(15) -.0092(14) -.0126(16)
C134 .0256(14) .061(2) .041(2) .0030(15) -.0096(14) -.0212(17)
C135 .0310(16) .040(2) .0365(18) .0010(13) -.0130(14) -.0113(14)
C136 .0266(14) .0327(17) .0266(14) -.0004(12) -.0028(11) -.0032(12)
P2 .0171(3) .0211(4) .0180(3) .0006(2) .0005(2) -.0004(2)
C211 .0199(12) .0278(15) .0262(14) .0034(10) .0022(10) .0076(11)
C212 .0298(15) .0268(16) .0376(17) -.0010(12) .0033(13) .0059(13)
C213 .0358(18) .032(2) .072(3) .0036(15) .0001(18) .0156(18)
C214 .0332(18) .056(3) .057(2) -.0008(17) -.0012(17) .037(2)
C215 .0336(18) .065(3) .038(2) .0009(17) .0010(15) .0277(18)
C216 .0314(15) .045(2) .0247(15) .0008(14) .0023(12) .0099(14)
C221 .0202(12) .0242(14) .0196(12) .0019(10) -.0002(9) -.0039(10)
C222 .0210(12) .0278(15) .0241(13) .0024(10) -.0018(10) -.0007(11)
C223 .0296(15) .0356(18) .0273(15) -.0041(13) -.0040(12) -.0044(12)
C224 .0321(16) .0292(17) .0393(18) -.0039(12) -.0031(14) -.0091(13)
C225 .0349(16) .0259(16) .0365(17) .0044(12) -.0010(14) -.0069(13)
C226 .0279(14) .0244(15) .0276(14) .0041(11) -.0052(11) -.0027(11)
C231 .0182(11) .0258(16) .0237(13) -.0004(9) -.0009(10) .0002(10)
C232 .0247(13) .0320(16) .0304(15) -.0018(11) -.0026(12) -.0045(12)
C233 .0271(15) .048(2) .0361(18) -.0028(14) -.0069(13) -.0031(15)
C234 .0198(14) .062(3) .053(2) .0020(14) -.0075(15) -.0020(18)
C235 .0197(14) .056(2) .043(2) .0079(14) .0022(13) -.0000(17)
C236 .0199(13) .0434(19) .0303(15) .0023(12) .0021(11) -.0008(13)
B .052(3) .045(3) .036(2) -.006(2) .006(2) -.0068(18)
F1 .0657(16) .0653(17) .0527(15) .0171(14) .0083(13) .0014(13)
F2 .0479(16) .092(2) .125(3) .0095(15) -.0166(17) .017(2)
F3 .092(2) .090(3) .128(3) -.050(2) .009(2) .009(2)
F4 .285(5) .0495(19) .0552(19) -.009(3) .060(3) -.0164(15)

loop_
_atom_type_symbol
_atom_type_oxidation_number
_atom_type_number_in_cell
_atom_type_scat_dispersion_real
_atom_type_scat_dispersion_imag
_atom_type_scat_source
C 0 164 .002 .002 'Int Tables Vol IV Tables 2.2B and 2.3.1'
H 0 300 0 0 'Int Tables Vol IV Tables 2.2B and 2.3.1'
B 0 4 0 .001 'Int Tables Vol IV Tables 2.2B and 2.3.1'
F 0 16 .014 .01 'Int Tables Vol IV Tables 2.2B and 2.3.1'
N 0 8 .004 .003 'Int Tables Vol IV Tables 2.2B and 2.3.1'
P 0 8 .09 .095 'Int Tables Vol IV Tables 2.2B and 2.3.1'
Pt 0 4 -2.352 8.388 'Int Tables Vol IV Tables 2.2B and 2.3.1'

loop_
_geom_angle_atom_site_label_1
_geom_angle_atom_site_label_2
_geom_angle_atom_site_label_3
_geom_angle
C1 Pt P1 98.03(8)
C1 Pt P2 97.35(8)
C1 Pt H0 175.52(8)
P1 Pt P2 163.28(2)
P1 Pt H0 85.442(19)
P2 Pt H0 79.55(2)
Pt C1 N2 127.1(2)
Pt C1 N5 129.5(2)
N2 C1 N5 103.5(2)
C1 N2 C21 124.7(3)
C1 N2 C3 111.2(3)
C21 N2 C3 124.0(3)
N2 C21 H21a 113.7(3)
N2 C21 H21b 113.9(3)
N2 C21 H21c 108.2(3)
H21a C21 H21b 109.8(3)
H21a C21 H21c 102.4(3)
H21b C21 H21c 108.0(3)
N2 C3 C4 107.7(3)
N2 C3 H3 122.5(3)
C4 C3 H3 129.8(4)
C3 C4 N5 106.4(3)
C3 C4 H4 128.5(4)
N5 C4 H4 125.1(3)
C1 N5 C4 111.3(3)
C1 N5 C51 124.6(3)
C4 N5 C51 124.1(3)
N5 C51 H51a 104.4(3)
N5 C51 H51b 110.0(3)
N5 C51 H51c 104.3(3)
H51a C51 H51b 104.7(3)
H51a C51 H51c 117.2(4)
H51b C51 H51c 115.6(4)
Pt P1 C111 116.62(9)
Pt P1 C121 113.66(10)
Pt P1 C131 110.46(10)
C111 P1 C121 103.51(13)
C111 P1 C131 102.71(12)
C121 P1 C131 109.07(13)
P1 C111 C112 113.1(2)
P1 C111 C116 115.9(2)
P1 C111 H111 102.5(2)
C112 C111 C116 109.2(2)
C112 C111 H111 109.5(2)
C116 C111 H111 106.1(2)
C111 C112 C113 110.9(2)
C111 C112 H112a 109.9(3)
C111 C112 H112b 108.0(3)
C113 C112 H112a 110.3(3)
C113 C112 H112b 109.5(3)
H112a C112 H112b 108.2(3)
C112 C113 C114 111.2(3)
C112 C113 H113a 110.4(3)
C112 C113 H113b 108.3(3)
C114 C113 H113a 109.2(3)
C114 C113 H113b 112.9(3)
H113a C113 H113b 104.6(3)
C113 C114 C115 111.0(3)
C113 C114 H114a 109.6(3)
C113 C114 H114b 107.9(3)
C115 C114 H114a 110.9(3)
C115 C114 H114b 110.0(3)
H114a C114 H114b 107.2(4)
C114 C115 C116 112.0(3)
C114 C115 H115a 107.1(3)
C114 C115 H115b 109.6(3)
C116 C115 H115a 108.5(3)
C116 C115 H115b 110.5(3)
H115a C115 H115b 109.0(3)
C111 C116 C115 110.1(2)
C111 C116 H116a 107.5(3)
C111 C116 H116b 111.7(3)
C115 C116 H116a 111.0(3)
C115 C116 H116b 109.3(3)
H116a C116 H116b 107.1(3)
P1 C121 C122 110.0(2)
P1 C121 C126 117.1(2)
P1 C121 H121 106.7(2)
C122 C121 C126 109.5(3)
C122 C121 H121 111.6(3)
C126 C121 H121 101.6(3)
C121 C122 C123 111.1(3)
C121 C122 H122a 110.1(3)
C121 C122 H122b 107.4(3)
C123 C122 H122a 110.7(3)
C123 C122 H122b 108.5(3)
H122a C122 H122b 109.0(3)
C122 C123 C124 111.3(3)
C122 C123 H123a 109.4(3)
C122 C123 H123b 111.1(3)
C124 C123 H123a 108.5(3)
C124 C123 H123b 108.6(3)
H123a C123 H123b 107.8(3)
C123 C124 C125 110.5(3)
C123 C124 H124a 112.7(3)
C123 C124 H124b 106.6(3)
C125 C124 H124a 107.7(4)
C125 C124 H124b 108.5(3)
H124a C124 H124b 110.8(4)
C124 C125 C126 111.2(3)
C124 C125 H125a 108.2(3)
C124 C125 H125b 109.6(4)
C126 C125 H125a 107.0(3)
C126 C125 H125b 110.8(4)
H125a C125 H125b 109.9(4)
C121 C126 C125 110.7(3)
C121 C126 H126a 109.0(3)
C121 C126 H126b 110.2(3)
C125 C126 H126a 109.3(3)
C125 C126 H126b 110.3(3)
H126a C126 H126b 107.3(3)
P1 C131 C132 114.2(2)
P1 C131 C136 111.1(2)
P1 C131 H131 105.4(2)
C132 C131 C136 108.1(2)
C132 C131 H131 107.2(3)
C136 C131 H131 110.7(3)
C131 C132 C133 110.6(3)
C131 C132 H132a 109.9(3)
C131 C132 H132b 109.2(3)
C133 C132 H132a 109.5(3)
C133 C132 H132b 108.3(3)
H132a C132 H132b 109.3(3)
C132 C133 C134 110.9(3)
C132 C133 H133a 109.5(3)
C132 C133 H133b 111.5(3)
C134 C133 H133a 109.6(3)
C134 C133 H133b 109.4(3)
H133a C133 H133b 105.7(4)
C133 C134 C135 110.9(3)
C133 C134 H134a 110.9(4)
C133 C134 H134b 109.6(4)
C135 C134 H134a 111.0(4)
C135 C134 H134b 107.2(3)
H134a C134 H134b 107.1(4)
C134 C135 C136 111.4(3)
C134 C135 H135a 107.8(3)
C134 C135 H135b 108.8(3)
C136 C135 H135a 108.0(3)
C136 C135 H135b 109.2(3)
H135a C135 H135b 111.7(4)
C131 C136 C135 111.7(3)
C131 C136 H136a 105.4(3)
C131 C136 H136b 110.1(3)
C135 C136 H136a 109.1(3)
C135 C136 H136b 111.7(3)
H136a C136 H136b 108.6(3)
Pt P2 C211 115.63(10)
Pt P2 C221 114.00(9)
Pt P2 C231 107.82(10)
C211 P2 C221 104.23(13)
C211 P2 C231 111.33(13)
C221 P2 C231 103.16(12)
P2 C211 C212 111.0(2)
P2 C211 C216 118.2(2)
P2 C211 H211 101.1(2)
C212 C211 C216 109.3(3)
C212 C211 H211 109.0(3)
C216 C211 H211 107.6(3)
C211 C212 C213 110.2(3)
C211 C212 H212a 111.5(3)
C211 C212 H212b 108.9(3)
C213 C212 H212a 110.0(3)
C213 C212 H212b 108.9(3)
H212a C212 H212b 107.1(3)
C212 C213 C214 111.1(3)
C212 C213 H213a 107.6(3)
C212 C213 H213b 109.9(4)
C214 C213 H213a 113.2(4)
C214 C213 H213b 112.5(4)
H213a C213 H213b 102.1(4)
C213 C214 C215 111.2(3)
C213 C214 H214a 107.5(4)
C213 C214 H214b 110.2(4)
C215 C214 H214a 108.9(4)
C215 C214 H214b 110.0(4)
H214a C214 H214b 108.9(4)
C214 C215 C216 112.1(3)
C214 C215 H215a 107.4(4)
C214 C215 H215b 108.3(4)
C216 C215 H215a 109.7(4)
C216 C215 H215b 111.1(4)
H215a C215 H215b 108.0(4)
C211 C216 C215 110.7(3)
C211 C216 H216a 109.6(3)
C211 C216 H216b 111.8(3)
C215 C216 H216a 110.7(3)
C215 C216 H216b 110.4(3)
H216a C216 H216b 103.4(3)
P2 C221 C222 110.6(2)
P2 C221 C226 114.28(19)
P2 C221 H221 106.6(2)
C222 C221 C226 109.7(2)
C222 C221 H221 108.4(2)
C226 C221 H221 107.0(2)
C221 C222 C223 111.6(2)
C221 C222 H222a 108.3(2)
C221 C222 H222b 109.0(3)
C223 C222 H222a 107.5(3)
C223 C222 H222b 110.0(3)
H222a C222 H222b 110.4(3)
C222 C223 C224 111.6(3)
C222 C223 H223a 108.0(3)
C222 C223 H223b 108.1(3)
C224 C223 H223a 110.9(3)
C224 C223 H223b 109.0(3)
H223a C223 H223b 109.2(3)
C223 C224 C225 111.2(3)
C223 C224 H224a 109.3(3)
C223 C224 H224b 111.0(3)
C225 C224 H224a 107.7(3)
C225 C224 H224b 109.7(3)
H224a C224 H224b 107.9(3)
C224 C225 C226 111.5(3)
C224 C225 H225a 108.9(3)
C224 C225 H225b 106.1(3)
C226 C225 H225a 110.4(3)
C226 C225 H225b 110.4(3)
H225a C225 H225b 109.3(3)
C221 C226 C225 110.1(2)
C221 C226 H226a 110.2(3)
C221 C226 H226b 109.2(3)
C225 C226 H226a 110.2(3)
C225 C226 H226b 109.4(3)
H226a C226 H226b 107.5(3)
P2 C231 C232 115.5(2)
P2 C231 C236 117.1(2)
P2 C231 H231 100.3(2)
C232 C231 C236 110.5(2)
C232 C231 H231 107.6(3)
C236 C231 H231 104.1(3)
C231 C232 C233 109.9(3)
C231 C232 H232a 110.2(3)
C231 C232 H232b 109.4(3)
C233 C232 H232a 110.9(3)
C233 C232 H232b 109.2(3)
H232a C232 H232b 107.2(3)
C232 C233 C234 111.2(3)
C232 C233 H233a 109.6(3)
C232 C233 H233b 111.2(3)
C234 C233 H233a 111.2(3)
C234 C233 H233b 108.0(3)
H233a C233 H233b 105.5(4)
C233 C234 C235 112.2(3)
C233 C234 H234a 109.1(4)
C233 C234 H234b 109.1(4)
C235 C234 H234a 107.2(4)
C235 C234 H234b 109.8(4)
H234a C234 H234b 109.3(4)
C234 C235 C236 112.1(3)
C234 C235 H235a 109.9(3)
C234 C235 H235b 111.1(3)
C236 C235 H235a 109.6(3)
C236 C235 H235b 108.2(3)
H235a C235 H235b 105.7(4)
C231 C236 C235 109.9(3)
C231 C236 H236a 110.9(3)
C231 C236 H236b 109.2(3)
C235 C236 H236a 107.1(3)
C235 C236 H236b 107.8(3)
H236a C236 H236b 111.8(3)
F1 B F2 107.1(4)
F1 B F3 111.7(4)
F1 B F4 108.7(4)
F2 B F3 111.0(4)
F2 B F4 109.1(4)
F3 B F4 109.1(4)

loop_
_geom_bond_atom_site_label_1
_geom_bond_atom_site_label_2
_geom_bond_distance
Pt C1 2.058(3)
Pt P1 2.3020(8)
Pt P2 2.2976(8)
Pt H0 1.9878(4)
C1 N2 1.360(3)
C1 N5 1.359(4)
N2 C21 1.444(4)
N2 C3 1.379(5)
C21 H21a .950(3)
C21 H21b .946(3)
C21 H21c .960(3)
C3 C4 1.323(5)
C3 H3 .923(3)
C4 N5 1.393(5)
C4 H4 .945(4)
N5 C51 1.473(4)
C51 H51a .949(4)
C51 H51b 1.031(4)
C51 H51c .923(4)
P1 C111 1.863(3)
P1 C121 1.856(3)
P1 C131 1.860(3)
C111 C112 1.537(4)
C111 C116 1.537(4)
C111 H111 .940(3)
C112 C113 1.519(5)
C112 H112a .931(3)
C112 H112b .938(3)
C113 C114 1.532(5)
C113 H113a .919(3)
C113 H113b .930(3)
C114 C115 1.527(5)
C114 H114a .923(4)
C114 H114b .929(4)
C115 C116 1.532(5)
C115 H115a .948(4)
C115 H115b .912(3)
C116 H116a .932(3)
C116 H116b .918(3)
C121 C122 1.547(4)
C121 C126 1.519(5)
C121 H121 .979(3)
C122 C123 1.518(5)
C122 H122a .956(3)
C122 H122b 1.004(3)
C123 C124 1.519(5)
C123 H123a .981(4)
C123 H123b .999(3)
C124 C125 1.524(5)
C124 H124a .912(4)
C124 H124b .956(4)
C125 C126 1.549(5)
C125 H125a .946(4)
C125 H125b .898(4)
C126 H126a .998(4)
C126 H126b .940(3)
C131 C132 1.538(4)
C131 C136 1.537(4)
C131 H131 .926(3)
C132 C133 1.539(4)
C132 H132a .960(3)
C132 H132b .944(3)
C133 C134 1.509(5)
C133 H133a .953(4)
C133 H133b .962(4)
C134 C135 1.531(5)
C134 H134a .916(4)
C134 H134b .910(4)
C135 C136 1.526(4)
C135 H135a .957(4)
C135 H135b .918(4)
C136 H136a .905(3)
C136 H136b .932(3)
P2 C211 1.858(3)
P2 C221 1.852(3)
P2 C231 1.845(3)
C211 C212 1.527(4)
C211 C216 1.531(4)
C211 H211 .930(3)
C212 C213 1.539(5)
C212 H212a .952(3)
C212 H212b .950(3)
C213 C214 1.498(6)
C213 H213a .978(4)
C213 H213b .912(4)
C214 C215 1.526(6)
C214 H214a .890(4)
C214 H214b .880(4)
C215 C216 1.535(5)
C215 H215a .896(4)
C215 H215b .864(4)
C216 H216a .943(3)
C216 H216b .950(4)
C221 C222 1.540(4)
C221 C226 1.538(4)
C221 H221 .960(3)
C222 C223 1.522(4)
C222 H222a .928(3)
C222 H222b .913(3)
C223 C224 1.512(5)
C223 H223a .892(3)
C223 H223b .912(3)
C224 C225 1.528(5)
C224 H224a .919(4)
C224 H224b .920(3)
C225 C226 1.525(4)
C225 H225a .956(3)
C225 H225b .962(4)
C226 H226a .968(3)
C226 H226b .946(3)
C231 C232 1.534(4)
C231 C236 1.532(4)
C231 H231 .923(3)
C232 C233 1.533(4)
C232 H232a .916(3)
C232 H232b .931(3)
C233 C234 1.539(6)
C233 H233a .927(4)
C233 H233b .930(4)
C234 C235 1.527(6)
C234 H234a .961(4)
C234 H234b .920(4)
C235 C236 1.530(4)
C235 H235a .906(4)
C235 H235b .940(4)
C236 H236a .909(3)
C236 H236b .918(4)
B F1 1.394(6)
B F2 1.359(5)
B F3 1.329(6)
B F4 1.366(6)

loop_
_geom_contact_atom_site_label_1
_geom_contact_atom_site_label_2
_geom_contact_distance
_geom_contact_site_symmetry_2
Pt N2 3.075(3) .
Pt C21 3.454(3) .
Pt N5 3.104(3) .
Pt C51 3.523(4) .
Pt C111 3.552(3) .
Pt C121 3.489(3) .
Pt C122 3.547(3) .
Pt C131 3.428(3) .
Pt C132 3.715(3) .
Pt C136 3.869(3) .
Pt C211 3.525(3) .
Pt C221 3.489(3) .
Pt C222 3.751(3) .
Pt C231 3.358(3) .
Pt C232 3.617(3) .
Pt H21a 2.9611(5) .
Pt H51c 2.9337(6) .
Pt H111 3.4981(5) .
Pt H112a 3.5249(7) .
Pt H122a 3.4735(7) .
Pt H122b 3.1159(5) .
Pt H132b 3.2442(5) .
Pt H136a 3.3844(5) .
Pt H211 3.4013(6) .
Pt H212a 3.5007(6) .
Pt H222a 3.2807(5) .
Pt H226b 3.5590(7) .
Pt H231 3.3665(7) .
Pt H232b 3.0145(7) .
C1 C21 2.484(4) .
C1 C3 2.260(4) .
C1 C4 2.272(5) .
C1 C51 2.508(5) .
C1 P1 3.295(3) .
C1 P2 3.274(3) .
C1 H21a 2.614(3) .
C1 H51c 2.492(3) .
C1 H112a 2.692(3) .
N2 C4 2.182(5) .
N2 N5 2.135(4) .
N2 P2 3.974(3) .
N2 H21a 2.022(3) .
N2 H21b 2.022(3) .
N2 H21c 1.968(3) .
N2 H3 2.030(3) .
C21 C3 2.493(5) .
C3 N5 2.175(4) .
C3 H4 2.050(4) .
C4 C51 2.531(5) .
C4 H3 2.042(4) .
C4 H51a 2.617(4) .
N5 P1 3.973(3) .
N5 H4 2.085(3) .
N5 H51a 1.941(3) .
N5 H51b 2.067(3) .
N5 H51c 1.922(3) .
C51 B 3.711(6) .
P1 C112 2.843(3) .
P1 C116 2.887(3) .
P1 C122 2.794(3) .
P1 C126 2.885(4) .
P1 C132 2.858(3) .
P1 C136 2.808(3) .
P1 P2 4.5508(12) .
P1 H0 2.9195(8) .
P1 H51c 3.6525(9) .
P1 H111 2.2609(9) .
P1 H112a 2.8930(8) .
P1 H112b 3.0391(10) .
P1 H116a 3.0549(9) .
P1 H116b 2.9952(8) .
P1 H121 2.3335(8) .
P1 H122a 2.8493(8) .
P1 H122b 2.9887(8) .
P1 H126a 3.0711(10) .
P1 H126b 3.0093(9) .
P1 H131 2.2872(8) .
P1 H132a 2.9794(8) .
P1 H132b 3.0283(10) .
P1 H136a 2.9178(9) .
P1 H136b 2.8760(8) .
C111 C113 2.518(4) .
C111 C114 2.962(5) .
C111 C115 2.516(4) .
C111 C121 2.921(4) .
C111 C131 2.908(4) .
C111 H112a 2.050(3) .
C111 H112b 2.033(3) .
C111 H115a 2.689(3) .
C111 H116a 2.023(3) .
C111 H116b 2.061(3) .
C112 C114 2.518(5) .
C112 C115 2.931(4) .
C112 C116 2.506(4) .
C112 H111 2.052(3) .
C112 H113a 2.031(3) .
C112 H113b 2.015(3) .
C112 H116a 2.667(3) .
C113 C115 2.521(5) .
C113 C116 2.950(4) .
C113 H111 2.671(3) .
C113 H112a 2.039(4) .
C113 H112b 2.034(4) .
C113 H114a 2.036(4) .
C113 H114b 2.021(4) .
C114 C116 2.536(5) .
C114 H113a 2.029(4) .
C114 H113b 2.078(4) .
C114 H115a 2.020(3) .
C114 H115b 2.024(3) .
C115 H111 2.642(4) .
C115 H114a 2.047(3) .
C115 H114b 2.041(3) .
C115 H116a 2.059(4) .
C115 H116b 2.030(4) .
C116 H111 2.013(3) .
C116 H112b 2.658(3) .
C116 H115a 2.041(3) .
C116 H115b 2.039(3) .
C121 C123 2.528(4) .
C121 C124 2.965(5) .
C121 C125 2.524(5) .
C121 H122a 2.080(3) .
C121 H122b 2.081(3) .
C121 H125a 2.678(3) .
C121 H126a 2.072(3) .
C121 H126b 2.043(3) .
C122 C124 2.509(5) .
C122 C125 2.930(5) .
C122 C126 2.504(4) .
C122 H121 2.114(3) .
C122 H123a 2.063(3) .
C122 H123b 2.096(3) .
C122 H124b 2.665(3) .
C123 C125 2.501(5) .
C123 C126 2.940(5) .
C123 H122a 2.060(4) .
C123 H122b 2.070(4) .
C123 H124a 2.052(4) .
C123 H124b 2.013(4) .
C123 H125a 2.673(3) .
C124 C126 2.536(5) .
C124 H123a 2.054(4) .
C124 H123b 2.068(4) .
C124 H125a 2.029(4) .
C124 H125b 2.012(4) .
C125 H121 2.608(4) .
C125 H124a 1.999(4) .
C125 H124b 2.040(4) .
C125 H126a 2.102(4) .
C125 H126b 2.072(4) .
C126 H121 1.966(3) .
C126 H122b 2.679(3) .
C126 H125a 2.038(4) .
C126 H125b 2.048(3) .
C126 H132a 2.596(3) .
C131 C133 2.529(4) .
C131 C134 2.973(4) .
C131 C135 2.535(4) .
C131 H132a 2.071(3) .
C131 H132b 2.052(3) .
C131 H136a 1.980(3) .
C131 H136b 2.054(3) .
C132 C134 2.511(5) .
C132 C135 2.931(5) .
C132 C136 2.489(5) .
C132 H131 2.015(3) .
C132 H133a 2.063(3) .
C132 H133b 2.093(3) .
C132 H134b 2.690(3) .
C132 H136a 2.593(4) .
C133 C135 2.504(5) .
C133 C136 2.927(5) .
C133 H131 2.671(3) .
C133 H132a 2.067(3) .
C133 H132b 2.042(3) .
C133 H134a 2.025(4) .
C133 H134b 2.006(4) .
C133 H135a 2.695(4) .
C134 C136 2.525(5) .
C134 H132b 2.679(4) .
C134 H133a 2.038(4) .
C134 H133b 2.041(4) .
C134 H135a 2.039(4) .
C134 H135b 2.023(4) .
C134 H136a 2.683(4) .
C135 H134a 2.047(3) .
C135 H134b 1.999(4) .
C135 H136a 2.012(3) .
C135 H136b 2.062(3) .
C136 H131 2.056(3) .
C136 H132b 2.654(3) .
C136 H134b 2.699(3) .
C136 H135a 2.037(3) .
C136 H135b 2.024(3) .
P2 C212 2.796(3) .
P2 C216 2.914(3) .
P2 C222 2.794(3) .
P2 C226 2.853(3) .
P2 C232 2.863(3) .
P2 C236 2.886(3) .
P2 H0 2.7520(8) .
P2 H211 2.2320(7) .
P2 H212a 2.8505(10) .
P2 H212b 3.0187(9) .
P2 H216a 3.0969(8) .
P2 H216b 3.0454(9) .
P2 H221 2.3178(8) .
P2 H222a 2.9452(8) .
P2 H222b 2.8669(8) .
P2 H226a 2.9845(9) .
P2 H226b 3.0079(10) .
P2 H231 2.2064(7) .
P2 H232a 3.1114(8) .
P2 H232b 2.9001(8) .
P2 H236a 2.9673(9) .
P2 H236b 3.1498(10) .
C211 C213 2.515(5) .
C211 C214 2.956(5) .
C211 C215 2.523(5) .
C211 C221 2.928(4) .
C211 H212a 2.075(3) .
C211 H212b 2.044(3) .
C211 H216a 2.050(3) .
C211 H216b 2.081(3) .
C212 C214 2.505(5) .
C212 C215 2.924(5) .
C212 C216 2.494(5) .
C212 H211 2.031(3) .
C212 H213a 2.058(3) .
C212 H213b 2.038(3) .
C213 C215 2.495(6) .
C213 C216 2.936(5) .
C213 H211 2.664(4) .
C213 H212a 2.068(4) .
C213 H212b 2.054(4) .
C213 H214a 1.958(4) .
C213 H214b 1.982(4) .
C213 H215a 2.684(4) .
C214 C216 2.540(6) .
C214 H212b 2.687(4) .
C214 H213a 2.087(4) .
C214 H213b 2.030(4) .
C214 H215a 1.988(4) .
C214 H215b 1.976(4) .
C215 H211 2.675(4) .
C215 H214a 2.001(4) .
C215 H214b 2.006(4) .
C215 H216a 2.066(4) .
C215 H216b 2.068(4) .
C216 H211 2.018(3) .
C216 H212b 2.662(3) .
C216 H215a 2.022(3) .
C216 H215b 2.014(3) .
C221 C223 2.532(4) .
C221 C224 2.956(4) .
C221 C225 2.511(4) .
C221 C231 2.897(4) .
C221 H222a 2.033(3) .
C221 H222b 2.030(3) .
C221 H226a 2.082(3) .
C221 H226b 2.054(3) .
C222 C224 2.509(5) .
C222 C225 2.927(4) .
C222 C226 2.516(4) .
C222 H221 2.056(3) .
C222 H223a 1.988(3) .
C222 H223b 2.002(3) .
C223 C225 2.508(4) .
C223 C226 2.949(4) .
C223 H222a 2.007(3) .
C223 H222b 2.025(3) .
C223 H224a 2.013(3) .
C223 H224b 2.033(3) .
C223 H225b 2.683(3) .
C224 C226 2.524(4) .
C224 H222a 2.682(3) .
C224 H223a 2.012(3) .
C224 H223b 2.004(3) .
C224 H225a 2.048(3) .
C224 H225b 2.019(3) .
C225 H221 2.660(3) .
C225 H224a 2.008(3) .
C225 H224b 2.032(3) .
C225 H226a 2.070(3) .
C225 H226b 2.044(3) .
C226 H221 2.037(3) .
C226 H222a 2.679(3) .
C226 H224a 2.699(3) .
C226 H225a 2.063(3) .
C226 H225b 2.067(3) .
C226 H231 2.700(3) .
C231 C233 2.512(4) .
C231 C234 2.942(4) .
C231 C235 2.507(4) .
C231 H232a 2.040(3) .
C231 H232b 2.041(3) .
C231 H236a 2.041(3) .
C231 H236b 2.029(3) .
C232 C234 2.535(5) .
C232 C235 2.954(5) .
C232 C236 2.519(5) .
C232 H231 2.015(3) .
C232 H233a 2.040(3) .
C232 H233b 2.061(3) .
C232 H236b 2.675(3) .
C233 C235 2.545(5) .
C233 C236 2.965(5) .
C233 H231 2.605(4) .
C233 H232a 2.048(4) .
C233 H232b 2.039(3) .
C233 H234a 2.064(4) .
C233 H234b 2.035(4) .
C234 C236 2.536(5) .
C234 H233a 2.063(4) .
C234 H233b 2.030(4) .
C234 H235a 2.024(4) .
C234 H235b 2.062(4) .
C235 H231 2.574(3) .
C235 H234a 2.031(4) .
C235 H234b 2.032(3) .
C235 H236a 1.996(3) .
C235 H236b 2.011(4) .
C236 H231 1.973(3) .
C236 H235a 2.022(3) .
C236 H235b 2.031(3) .
B H21b 3.286(5) '3 656'
B H3 3.285(5) '3 656'
B H51b 2.929(5) .
B H126b 3.430(5) '2 545'
B H131 3.057(5) '2 545'
B H133a 3.359(5) '2 545'
B H234a 3.431(5) '3 556'
B H236b 2.996(5) '3 556'
F1 F2 2.214(4) .
F1 F3 2.254(5) .
F1 F4 2.243(4) .
F1 H21b 2.566(2) '3 656'
F1 H131 2.514(3) '2 545'
F2 F3 2.215(4) .
F2 F4 2.220(5) .
F2 H214b 2.688(3) '3 556'
F3 F4 2.196(6) .
F3 H3 2.615(3) '3 656'
F4 H4 2.420(3) .
F4 H51a 2.638(4) .
F4 H51b 2.583(3) .
F4 H234a 2.425(3) '3 556'
F4 H236b 2.572(4) '3 556'
H0 H132b 2.2691(3) .
H0 H226b 2.2365(3) .
H21a H21b 1.5514(3) .
H21a H21c 1.4884(2) .
H21b H21c 1.5419(3) .
H51a H51b 1.5689(2) .
H51a H51c 1.5983(3) .
H51b H51c 1.6548(2) .
H111 H112a 2.3694(4) .
H111 H116b 2.3227(4) .
H111 H136b 2.2446(4) .
H112a H112b 1.5137(2) .
H112a H113a 2.3206(4) .
H112a H113b 2.2883(4) .
H112b H113b 2.3162(5) .
H112b H122a 2.3430(4) .
H113a H113b 1.4634(3) .
H113a H114a 2.2891(4) .
H113b H114a 2.3701(4) .
H113b H114b 2.3246(4) .
H114a H114b 1.4898(4) .
H114a H115a 2.2983(5) .
H114a H115b 2.3311(3) .
H114b H115b 2.3072(4) .
H115a H115b 1.5143(2) .
H115a H116b 2.3201(5) .
H115b H116a 2.3500(4) .
H115b H116b 2.3096(4) .
H116a H116b 1.4870(3) .
H116b H131 2.3149(4) .
H116b H136b 2.3401(4) .
H121 H126b 2.2442(4) .
H122a H122b 1.5959(3) .
H122a H123a 2.3637(3) .
H122a H123b 2.3892(5) .
H122b H123b 2.3946(5) .
H123a H123b 1.5999(3) .
H123a H124a 2.3394(5) .
H123b H124a 2.3708(4) .
H123b H124b 2.3141(4) .
H124a H124b 1.5380(2) .
H124a H125a 2.2853(3) .
H124a H125b 2.2606(4) .
H124b H125b 2.3132(4) .
H125a H125b 1.5101(2) .
H125a H126b 2.3363(5) .
H125b H126a 2.3692(3) .
H125b H126b 2.3505(5) .
H126a H126b 1.5616(3) .
H126a H132a 2.3064(4) .
H126b H132a 2.1532(4) .
H131 H132a 2.3187(3) .
H131 H136b 2.3801(5) .
H132a H132b 1.5530(2) .
H132a H133a 2.3528(3) .
H132a H133b 2.3741(5) .
H132b H133b 2.3734(3) .
H133a H133b 1.5262(2) .
H133a H134a 2.3206(4) .
H133b H134a 2.3129(4) .
H133b H134b 2.3152(5) .
H134a H134b 1.4683(3) .
H134a H135a 2.3263(5) .
H134a H135b 2.3283(4) .
H134a H222b 2.3869(3) '4 454'
H134b H135b 2.2462(3) .
H135a H135b 1.5518(2) .
H135a H136b 2.3519(3) .
H135b H136a 2.2933(3) .
H135b H136b 2.3383(5) .
H136a H136b 1.4915(2) .
H211 H212a 2.3747(3) .
H211 H216b 2.3529(3) .
H212a H212b 1.5308(3) .
H212a H213a 2.3349(3) .
H212a H213b 2.3090(4) .
H212b H213b 2.3536(4) .
H212b H232a 2.3282(3) .
H213a H213b 1.4710(3) .
H213a H214a 2.2889(3) .
H213b H214a 2.2851(4) .
H213b H214b 2.2920(3) .
H214a H214b 1.4405(3) .
H214a H215a 2.2091(4) .
H214a H215b 2.2704(5) .
H214b H215b 2.2294(3) .
H215a H215b 1.4239(3) .
H215a H216b 2.3358(4) .
H215b H216a 2.3129(3) .
H215b H216b 2.3356(4) .
H216a H216b 1.4854(3) .
H216b H221 2.1752(4) .
H221 H222b 2.3267(6) .
H221 H226a 2.3489(3) .
H222a H222b 1.5128(2) .
H222a H223a 2.2467(3) .
H222b H223a 2.2827(5) .
H222b H223b 2.2701(4) .
H223a H223b 1.4701(3) .
H223a H224a 2.2801(3) .
H223a H224b 2.3335(4) .
H223b H224b 2.2936(5) .
H224a H224b 1.4868(2) .
H224a H225a 2.2878(5) .
H224b H225a 2.3175(4) .
H224b H225b 2.2819(5) .
H225a H225b 1.5641(2) .
H225a H226a 2.3684(5) .
H225a H226b 2.3430(4) .
H225b H226a 2.3824(3) .
H226a H226b 1.5440(3) .
H226a H231 2.1319(4) .
H231 H232b 2.3312(4) .
H231 H236a 2.2687(4) .
H232a H232b 1.48716(19) .
H232a H233a 2.3235(3) .
H232b H233a 2.3243(5) .
H232b H233b 2.3235(4) .
H233a H233b 1.4781(3) .
H233a H234a 2.3429(4) .
H233a H234b 2.3566(3) .
H233b H234b 2.2644(4) .
H234a H234b 1.5345(2) .
H234a H235a 2.2724(4) .
H234b H235a 2.3312(4) .
H234b H235b 2.3111(3) .
H235a H235b 1.47156(19) .
H235a H236a 2.2794(5) .
H235a H236b 2.2784(4) .
H235b H236a 2.2343(3) .
H236a H236b 1.5130(3) .
